data_1558374
loop_
_publ_author_name
'Guo, Rui'
'Jiang, Jingxing'
'Hu, Chenyang'
'Liu, Liu Leo'
'Cui, Ping'
'Zhao, Meihua'
'Ke, Zhuofeng'
'Tung, Chen-Ho'
'Kong, Lingbing'

_publ_section_title
;
 BNN-1,3-dipoles: isolation and intramolecular cycloaddition with
 unactivated arenes
;
_journal_name_full 'Chemical Science'
_journal_paper_doi 10.1039/D0SC02162H
_journal_year 2020
_chemical_formula_moiety 'C59 H70 B2 N4, C7 H8'
_chemical_formula_sum 'C66 H78 B2 N4'
_chemical_formula_weight 948.94
_space_group_crystal_system monoclinic
_space_group_IT_number 14
_space_group_name_Hall '-P 2yn'
_space_group_name_H-M_alt 'P 1 21/n 1'
_atom_sites_solution_hydrogens geom
_atom_sites_solution_primary dual
_audit_creation_date 2020-05-19
_audit_creation_method
;
Olex2 1.2
(compiled 2018.05.29 svn.r3508 for OlexSys, GUI svn.r5506)
;
_audit_update_record
;
2020-05-25 deposited with the CCDC.	2020-06-19 downloaded from the CCDC.
;
_cell_angle_alpha 90
_cell_angle_beta 98.1553(9)
_cell_angle_gamma 90
_cell_formula_units_Z 4
_cell_length_a 11.75034(11)
_cell_length_b 23.8044(3)
_cell_length_c 19.95734(18)
_cell_measurement_reflns_used 14527
_cell_measurement_temperature 173.00(10)
_cell_measurement_theta_max 76.0010
_cell_measurement_theta_min 2.8590
_cell_volume 5525.81(10)
_computing_cell_refinement 'CrysAlisPro 1.171.40.19a (Rigaku OD, 2018)'
_computing_data_collection 'CrysAlisPro 1.171.40.19a (Rigaku OD, 2018)'
_computing_data_reduction 'CrysAlisPro 1.171.40.19a (Rigaku OD, 2018)'
_computing_molecular_graphics 'Olex2 (Dolomanov et al., 2009)'
_computing_publication_material 'Olex2 (Dolomanov et al., 2009)'
_computing_structure_refinement 'XL (Sheldrick, 2008)'
_computing_structure_solution 'ShelXT (Sheldrick, 2015)'
_diffrn_ambient_environment N~2~
_diffrn_ambient_temperature 173.00(10)
_diffrn_detector 'CCD plate'
_diffrn_detector_type HyPix
_diffrn_measured_fraction_theta_full 0.989
_diffrn_measured_fraction_theta_max 0.989
_diffrn_measurement_details
;
List of Runs (angles in degrees, time in seconds):

  # Type    Start    End  Width  t~exp~   \w     \q     \k     \f   Frames
#--------------------------------------------------------------------------
  1  \w    -63.00  24.00   1.00    0.11    --  -48.45  58.00 133.00   87
  2  \w    -10.00  43.00   1.00    0.11    --   48.45 -58.00  -7.00   53
  3  \w     83.00 110.00   1.00    0.11    --   48.45  58.00 133.00   27
  4  \w    -94.00 -62.00   1.00    0.90    --  -86.25  58.00 133.00   32
  5  \w   -139.00-114.00   1.00    0.90    --  -86.25 -58.00  -7.00   25
  6  \w    -50.00 -23.00   1.00    0.90    --  -86.25  58.00 133.00   27
  7  \w     91.00 178.00   1.00    0.90    --  106.49  58.00 133.00   87
  8  \w     36.00 122.00   1.00    0.90    --  106.49 -58.00  -7.00   86
  9  \w   -120.00 -78.00   1.00    0.11    --  -48.45-125.00 150.00   42
 10  \w   -119.00 -34.00   1.00    0.11    --  -48.45 -58.00  -7.00   85
 11  \w     34.00  92.00   1.00    0.90    --  106.49 -94.00 -60.00   58
 12  \w     34.00 108.00   1.00    0.90    --  106.49 -94.00 -30.00   74
 13  \w     93.00 178.00   1.00    0.90    --  106.49  15.00 -90.00   85
;
_diffrn_measurement_device 'four-circle diffractometer'
_diffrn_measurement_device_type 'XtaLAB Synergy, Dualflex, HyPix'
_diffrn_measurement_method '\w scans'
_diffrn_orient_matrix_type 'CrysAlisPro convention (1999,Acta A55,543-557)'
_diffrn_orient_matrix_UB_11 -0.0864826000
_diffrn_orient_matrix_UB_12 -0.0203941000
_diffrn_orient_matrix_UB_13 -0.0603788000
_diffrn_orient_matrix_UB_21 -0.0552750000
_diffrn_orient_matrix_UB_22 -0.0394808000
_diffrn_orient_matrix_UB_23 0.0474448000
_diffrn_orient_matrix_UB_31 -0.0836086000
_diffrn_orient_matrix_UB_32 0.0471071000
_diffrn_orient_matrix_UB_33 0.0136757000
_diffrn_radiation_monochromator mirror
_diffrn_radiation_probe x-ray
_diffrn_radiation_type CuK\a
_diffrn_radiation_wavelength 1.54184
_diffrn_reflns_av_R_equivalents 0.0359
_diffrn_reflns_av_unetI/netI 0.0352
_diffrn_reflns_Laue_measured_fraction_full 0.989
_diffrn_reflns_Laue_measured_fraction_max 0.989
_diffrn_reflns_limit_h_max 11
_diffrn_reflns_limit_h_min -13
_diffrn_reflns_limit_k_max 28
_diffrn_reflns_limit_k_min -26
_diffrn_reflns_limit_l_max 23
_diffrn_reflns_limit_l_min -23
_diffrn_reflns_number 31156
_diffrn_reflns_point_group_measured_fraction_full 0.989
_diffrn_reflns_point_group_measured_fraction_max 0.989
_diffrn_reflns_theta_full 66.600
_diffrn_reflns_theta_max 66.600
_diffrn_reflns_theta_min 2.907
_diffrn_source 'micro-focus sealed X-ray tube'
_diffrn_source_type 'PhotonJet (Cu) X-ray Source'
_exptl_absorpt_coefficient_mu 0.489
_exptl_absorpt_correction_T_max 1.00000
_exptl_absorpt_correction_T_min 0.65582
_exptl_absorpt_correction_type multi-scan
_exptl_absorpt_process_details
;
CrysAlisPro 1.171.40.19a (Rigaku Oxford Diffraction, 2018)
Empirical absorption correction using spherical harmonics,
 implemented in SCALE3 ABSPACK scaling algorithm.
;
_exptl_crystal_colour yellow
_exptl_crystal_colour_primary yellow
_exptl_crystal_density_diffrn 1.141
_exptl_crystal_description plate
_exptl_crystal_F_000 2048
_exptl_crystal_size_max 0.5
_exptl_crystal_size_mid 0.3
_exptl_crystal_size_min 0.2
_refine_diff_density_max 0.281
_refine_diff_density_min -0.205
_refine_diff_density_rms 0.040
_refine_ls_extinction_method none
_refine_ls_goodness_of_fit_ref 1.019
_refine_ls_hydrogen_treatment constr
_refine_ls_matrix_type full
_refine_ls_number_parameters 668
_refine_ls_number_reflns 9650
_refine_ls_number_restraints 0
_refine_ls_restrained_S_all 1.019
_refine_ls_R_factor_all 0.0568
_refine_ls_R_factor_gt 0.0440
_refine_ls_shift/su_max 0.001
_refine_ls_shift/su_mean 0.000
_refine_ls_structure_factor_coef Fsqd
_refine_ls_weighting_details 'w=1/[\s^2^(Fo^2^)+(0.0588P)^2^+2.0949P] where P=(Fo^2^+2Fc^2^)/3'
_refine_ls_weighting_scheme calc
_refine_ls_wR_factor_gt 0.1119
_refine_ls_wR_factor_ref 0.1211
_reflns_Friedel_coverage 0.000
_reflns_number_gt 8200
_reflns_number_total 9650
_reflns_threshold_expression 'I > 2\s(I)'
_cod_data_source_file d0sc02162h2.cif
_cod_data_source_block klb-4
_cod_original_cell_volume 5525.81(9)
_cod_database_code 1558374
_shelx_shelxl_version_number 2014/7
_chemical_oxdiff_formula CBNBr
_shelx_space_group_comment
;
The symmetry employed for this shelxl refinement is uniquely defined
by the following loop, which should always be used as a source of
symmetry information in preference to the above space-group names.
They are only intended as comments.
;
_shelx_estimated_absorpt_t_max 0.908
_shelx_estimated_absorpt_t_min 0.792
_reflns_odcompleteness_completeness 95.37
_reflns_odcompleteness_iscentric 1
_reflns_odcompleteness_theta 66.97
_olex2_refinement_description
;
1. Fixed Uiso
 At 1.2 times of:
  All C(H) groups
 At 1.5 times of:
  All C(H,H,H) groups
2.a Ternary CH refined with riding coordinates:
 C35(H35), C52(H52), C55(H55)
2.b Aromatic/amide H refined with riding coordinates:
 C27(H27), C28(H28), C29(H29), C33(H33), C20(H20), C44(H44), C3(H3), C5(H5),
 C18(H18), C9(H9), C4(H4), C11(H11), C42(H42), C61(H61), C65(H65), C64(H64),
 C63(H63), C62(H62)
2.c Idealised Me refined as rotating group:
 C37(H37A,H37B,H37C), C22(H22A,H22B,H22C), C39(H39A,H39B,H39C), C53(H53A,H53B,
 H53C), C24(H24A,H24B,H24C), C47(H47A,H47B,H47C), C46(H46A,H46B,H46C), C54(H54A,
 H54B,H54C), C56(H56A,H56B,H56C), C58(H58A,H58B,H58C), C13(H13A,H13B,H13C),
 C59(H59A,H59B,H59C), C38(H38A,H38B,H38C), C23(H23A,H23B,H23C), C15(H15A,H15B,
 H15C), C14(H14A,H14B,H14C), C57(H57A,H57B,H57C), C48(H48A,H48B,H48C), C66(H66A,
 H66B,H66C)
;
_olex2_submission_special_instructions 'No special instructions were received'
_oxdiff_exptl_absorpt_empirical_details
;
Empirical correction (ABSPACK) includes:
- Absorption correction using spherical harmonics
- Frame scaling
;
_oxdiff_exptl_absorpt_empirical_full_max 1.435
_oxdiff_exptl_absorpt_empirical_full_min 0.654

loop_
_space_group_symop_operation_xyz
'x, y, z'
'-x+1/2, y+1/2, -z+1/2'
'-x, -y, -z'
'x-1/2, -y-1/2, z-1/2'

loop_
_atom_site_label
_atom_site_type_symbol
_atom_site_fract_x
_atom_site_fract_y
_atom_site_fract_z
_atom_site_U_iso_or_equiv
_atom_site_adp_type
_atom_site_occupancy
_atom_site_site_symmetry_order
_atom_site_calc_flag
_atom_site_refinement_flags_posn
_atom_site_refinement_flags_adp
_atom_site_refinement_flags_occupancy
_atom_site_disorder_assembly
_atom_site_disorder_group
N2 N 0.60317(9) 0.68893(5) 0.65884(6) 0.0208(2) Uani 1 1 d . . . . .
N1 N 0.56262(10) 0.74379(5) 0.64341(6) 0.0230(3) Uani 1 1 d . . . . .
N3 N 0.33304(10) 0.67493(5) 0.70390(6) 0.0244(3) Uani 1 1 d . . . . .
N4 N 0.34077(10) 0.64268(5) 0.60356(6) 0.0257(3) Uani 1 1 d . . . . .
C30 C 0.68680(12) 0.57678(6) 0.64171(7) 0.0246(3) Uani 1 1 d . . . . .
C49 C 0.40368(12) 0.65229(6) 0.66423(7) 0.0218(3) Uani 1 1 d . . . . .
C26 C 0.56823(12) 0.53781(6) 0.72010(7) 0.0246(3) Uani 1 1 d . . . . .
C25 C 0.59870(11) 0.58426(6) 0.68292(7) 0.0226(3) Uani 1 1 d . . . . .
C35 C 0.75986(12) 0.73523(6) 0.61304(7) 0.0232(3) Uani 1 1 d . . . . .
H35 H 0.8254 0.7524 0.6416 0.028 Uiso 1 1 calc R . . . .
C31 C 0.72507(12) 0.62701(6) 0.60677(7) 0.0240(3) Uani 1 1 d . . . . .
C40 C 0.48932(12) 0.54014(6) 0.77326(7) 0.0254(3) Uani 1 1 d . . . . .
C36 C 0.72796(11) 0.68069(6) 0.64824(7) 0.0219(3) Uani 1 1 d . . . . .
C1 C 0.63565(12) 0.84030(6) 0.60338(7) 0.0243(3) Uani 1 1 d . . . . .
C2 C 0.72051(13) 0.87830(6) 0.63463(7) 0.0266(3) Uani 1 1 d . . . . .
C16 C 0.82283(13) 0.86002(6) 0.68360(7) 0.0257(3) Uani 1 1 d . . . . .
C6 C 0.54096(13) 0.86460(6) 0.56161(7) 0.0278(3) Uani 1 1 d . . . . .
C21 C 0.80774(13) 0.83883(6) 0.74770(8) 0.0272(3) Uani 1 1 d . . . . .
C27 C 0.61897(13) 0.48543(6) 0.71275(8) 0.0290(3) Uani 1 1 d . . . . .
H27 H 0.5964 0.4547 0.7364 0.035 Uiso 1 1 calc R . . . .
C28 C 0.70192(13) 0.47860(6) 0.67097(8) 0.0311(3) Uani 1 1 d . . . . .
H28 H 0.7340 0.4434 0.6659 0.037 Uiso 1 1 calc R . . . .
C7 C 0.44015(13) 0.83267(6) 0.52529(8) 0.0283(3) Uani 1 1 d . . . . .
C50 C 0.22349(12) 0.68134(7) 0.66732(8) 0.0309(3) Uani 1 1 d . . . . .
C34 C 0.79165(13) 0.72817(6) 0.54367(8) 0.0279(3) Uani 1 1 d . . . . .
C29 C 0.73704(13) 0.52450(6) 0.63659(8) 0.0291(3) Uani 1 1 d . . . . .
H29 H 0.7950 0.5202 0.6097 0.035 Uiso 1 1 calc R . . . .
C52 C 0.37435(13) 0.69126(7) 0.77493(7) 0.0285(3) Uani 1 1 d . . . . .
H52 H 0.4501 0.6739 0.7870 0.034 Uiso 1 1 calc R . . . .
C45 C 0.53182(13) 0.56019(6) 0.83818(8) 0.0298(3) Uani 1 1 d . . . . .
C17 C 0.93561(13) 0.86964(6) 0.66933(8) 0.0294(3) Uani 1 1 d . . . . .
C37 C 0.80159(12) 0.67545(6) 0.71756(8) 0.0274(3) Uani 1 1 d . . . . .
H37A H 0.7948 0.7092 0.7431 0.041 Uiso 1 1 calc GR . . . .
H37B H 0.8805 0.6700 0.7117 0.041 Uiso 1 1 calc GR . . . .
H37C H 0.7757 0.6440 0.7414 0.041 Uiso 1 1 calc GR . . . .
C32 C 0.74223(14) 0.62767(6) 0.54140(8) 0.0308(3) Uani 1 1 d . . . . .
C33 C 0.78042(14) 0.67897(7) 0.51136(8) 0.0328(3) Uani 1 1 d . . . . .
H33 H 0.7979 0.6773 0.4674 0.039 Uiso 1 1 calc R . . . .
C41 C 0.38100(13) 0.51447(7) 0.76184(8) 0.0301(3) Uani 1 1 d . . . . .
C20 C 0.90406(14) 0.82657(6) 0.79450(8) 0.0326(3) Uani 1 1 d . . . . .
H20 H 0.8934 0.8121 0.8364 0.039 Uiso 1 1 calc R . . . .
C8 C 0.43716(14) 0.81739(7) 0.45711(8) 0.0332(3) Uani 1 1 d . . . . .
C55 C 0.39482(14) 0.62115(7) 0.54541(8) 0.0324(3) Uani 1 1 d . . . . .
H55 H 0.4708 0.6068 0.5643 0.039 Uiso 1 1 calc R . . . .
C12 C 0.34123(13) 0.82579(7) 0.55637(8) 0.0322(3) Uani 1 1 d . . . . .
C44 C 0.46487(15) 0.55426(7) 0.89014(8) 0.0362(4) Uani 1 1 d . . . . .
H44 H 0.4929 0.5680 0.9330 0.043 Uiso 1 1 calc R . . . .
C51 C 0.22851(13) 0.66084(7) 0.60463(8) 0.0312(3) Uani 1 1 d . . . . .
C3 C 0.71004(15) 0.93604(7) 0.62395(8) 0.0345(4) Uani 1 1 d . . . . .
H3 H 0.7666 0.9599 0.6452 0.041 Uiso 1 1 calc R . . . .
C5 C 0.53364(15) 0.92270(7) 0.55168(9) 0.0365(4) Uani 1 1 d . . . . .
H5 H 0.4708 0.9375 0.5237 0.044 Uiso 1 1 calc R . . . .
C18 C 1.02855(14) 0.85690(7) 0.71805(9) 0.0347(4) Uani 1 1 d . . . . .
H18 H 1.1025 0.8632 0.7082 0.042 Uiso 1 1 calc R . . . .
C10 C 0.23591(14) 0.79127(7) 0.45085(9) 0.0370(4) Uani 1 1 d . . . . .
C19 C 1.01503(14) 0.83514(7) 0.78102(9) 0.0356(4) Uani 1 1 d . . . . .
C9 C 0.33491(15) 0.79728(7) 0.42122(8) 0.0367(4) Uani 1 1 d . . . . .
H9 H 0.3331 0.7876 0.3759 0.044 Uiso 1 1 calc R . . . .
C4 C 0.61730(16) 0.95844(7) 0.58241(9) 0.0400(4) Uani 1 1 d . . . . .
H4 H 0.6114 0.9970 0.5753 0.048 Uiso 1 1 calc R . . . .
C11 C 0.24125(14) 0.80482(7) 0.51871(9) 0.0377(4) Uani 1 1 d . . . . .
H11 H 0.1763 0.7998 0.5398 0.045 Uiso 1 1 calc R . . . .
C42 C 0.31746(14) 0.50903(7) 0.81559(9) 0.0364(4) Uani 1 1 d . . . . .
H42 H 0.2458 0.4918 0.8080 0.044 Uiso 1 1 calc R . . . .
C22 C 0.69071(14) 0.83202(7) 0.76858(8) 0.0352(4) Uani 1 1 d . . . . .
H22A H 0.6425 0.8627 0.7510 0.053 Uiso 1 1 calc GR . . . .
H22B H 0.6974 0.8317 0.8171 0.053 Uiso 1 1 calc GR . . . .
H22C H 0.6574 0.7973 0.7510 0.053 Uiso 1 1 calc GR . . . .
C39 C 0.84108(15) 0.77843(7) 0.51290(9) 0.0378(4) Uani 1 1 d . . . . .
H39A H 0.7880 0.8092 0.5115 0.057 Uiso 1 1 calc GR . . . .
H39B H 0.8546 0.7695 0.4678 0.057 Uiso 1 1 calc GR . . . .
H39C H 0.9124 0.7887 0.5398 0.057 Uiso 1 1 calc GR . . . .
C53 C 0.39242(15) 0.75418(7) 0.78009(9) 0.0364(4) Uani 1 1 d . . . . .
H53A H 0.4473 0.7654 0.7513 0.055 Uiso 1 1 calc GR . . . .
H53B H 0.4207 0.7641 0.8261 0.055 Uiso 1 1 calc GR . . . .
H53C H 0.3207 0.7730 0.7661 0.055 Uiso 1 1 calc GR . . . .
C43 C 0.35808(15) 0.52862(7) 0.87997(9) 0.0386(4) Uani 1 1 d . . . . .
C24 C 0.95996(16) 0.89672(7) 0.60462(9) 0.0393(4) Uani 1 1 d . . . . .
H24A H 0.8967 0.8900 0.5695 0.059 Uiso 1 1 calc GR . . . .
H24B H 1.0289 0.8810 0.5917 0.059 Uiso 1 1 calc GR . . . .
H24C H 0.9698 0.9364 0.6115 0.059 Uiso 1 1 calc GR . . . .
C47 C 0.33408(15) 0.49136(8) 0.69321(9) 0.0412(4) Uani 1 1 d . . . . .
H47A H 0.3220 0.5216 0.6611 0.062 Uiso 1 1 calc GR . . . .
H47B H 0.2624 0.4727 0.6957 0.062 Uiso 1 1 calc GR . . . .
H47C H 0.3880 0.4651 0.6791 0.062 Uiso 1 1 calc GR . . . .
C46 C 0.65031(15) 0.58539(7) 0.85311(9) 0.0382(4) Uani 1 1 d . . . . .
H46A H 0.7054 0.5600 0.8385 0.057 Uiso 1 1 calc GR . . . .
H46B H 0.6689 0.5918 0.9009 0.057 Uiso 1 1 calc GR . . . .
H46C H 0.6522 0.6204 0.8294 0.057 Uiso 1 1 calc GR . . . .
C54 C 0.29786(16) 0.66802(8) 0.82366(9) 0.0392(4) Uani 1 1 d . . . . .
H54A H 0.2296 0.6905 0.8214 0.059 Uiso 1 1 calc GR . . . .
H54B H 0.3386 0.6689 0.8689 0.059 Uiso 1 1 calc GR . . . .
H54C H 0.2771 0.6300 0.8115 0.059 Uiso 1 1 calc GR . . . .
C56 C 0.41482(18) 0.66839(8) 0.49811(9) 0.0449(4) Uani 1 1 d . . . . .
H56A H 0.3422 0.6818 0.4757 0.067 Uiso 1 1 calc GR . . . .
H56B H 0.4602 0.6550 0.4650 0.067 Uiso 1 1 calc GR . . . .
H56C H 0.4548 0.6984 0.5235 0.067 Uiso 1 1 calc GR . . . .
B2 B 0.53937(13) 0.64367(7) 0.67623(8) 0.0212(3) Uani 1 1 d . . . . .
C58 C 0.12322(14) 0.70718(9) 0.69406(10) 0.0475(5) Uani 1 1 d . . . . .
H58A H 0.0990 0.6831 0.7280 0.071 Uiso 1 1 calc GR . . . .
H58B H 0.0611 0.7120 0.6577 0.071 Uiso 1 1 calc GR . . . .
H58C H 0.1451 0.7431 0.7137 0.071 Uiso 1 1 calc GR . . . .
C13 C 0.34159(16) 0.84225(9) 0.62900(9) 0.0461(4) Uani 1 1 d . . . . .
H13A H 0.4082 0.8267 0.6561 0.069 Uiso 1 1 calc GR . . . .
H13B H 0.2735 0.8281 0.6446 0.069 Uiso 1 1 calc GR . . . .
H13C H 0.3434 0.8824 0.6328 0.069 Uiso 1 1 calc GR . . . .
C59 C 0.13441(16) 0.65781(9) 0.54585(10) 0.0478(5) Uani 1 1 d . . . . .
H59A H 0.1611 0.6731 0.5064 0.072 Uiso 1 1 calc GR . . . .
H59B H 0.0694 0.6790 0.5558 0.072 Uiso 1 1 calc GR . . . .
H59C H 0.1123 0.6193 0.5375 0.072 Uiso 1 1 calc GR . . . .
B1 B 0.64648(14) 0.77441(7) 0.61802(8) 0.0229(3) Uani 1 1 d . . . . .
C38 C 0.7216(2) 0.57770(8) 0.49479(9) 0.0485(5) Uani 1 1 d . . . . .
H38A H 0.7925 0.5578 0.4942 0.073 Uiso 1 1 calc GR . . . .
H38B H 0.6930 0.5903 0.4499 0.073 Uiso 1 1 calc GR . . . .
H38C H 0.6663 0.5532 0.5106 0.073 Uiso 1 1 calc GR . . . .
C23 C 1.11662(17) 0.82329(9) 0.83428(10) 0.0518(5) Uani 1 1 d . . . . .
H23A H 1.0985 0.8341 0.8779 0.078 Uiso 1 1 calc GR . . . .
H23B H 1.1819 0.8443 0.8244 0.078 Uiso 1 1 calc GR . . . .
H23C H 1.1341 0.7839 0.8345 0.078 Uiso 1 1 calc GR . . . .
C15 C 0.54162(17) 0.82337(10) 0.42221(10) 0.0510(5) Uani 1 1 d . . . . .
H15A H 0.5711 0.8609 0.4284 0.077 Uiso 1 1 calc GR . . . .
H15B H 0.5211 0.8159 0.3747 0.077 Uiso 1 1 calc GR . . . .
H15C H 0.5993 0.7971 0.4412 0.077 Uiso 1 1 calc GR . . . .
C14 C 0.12500(17) 0.77167(9) 0.40997(11) 0.0520(5) Uani 1 1 d . . . . .
H14A H 0.1299 0.7757 0.3626 0.078 Uiso 1 1 calc GR . . . .
H14B H 0.0624 0.7939 0.4214 0.078 Uiso 1 1 calc GR . . . .
H14C H 0.1123 0.7329 0.4199 0.078 Uiso 1 1 calc GR . . . .
C60 C 1.01821(16) 0.51313(10) 0.71901(12) 0.0551(5) Uani 1 1 d . . . . .
C57 C 0.3294(2) 0.57225(9) 0.50998(11) 0.0604(6) Uani 1 1 d . . . . .
H57A H 0.3078 0.5466 0.5431 0.091 Uiso 1 1 calc GR . . . .
H57B H 0.3772 0.5532 0.4821 0.091 Uiso 1 1 calc GR . . . .
H57C H 0.2615 0.5859 0.4823 0.091 Uiso 1 1 calc GR . . . .
C48 C 0.2877(2) 0.52159(11) 0.93739(11) 0.0629(6) Uani 1 1 d . . . . .
H48A H 0.3372 0.5103 0.9776 0.094 Uiso 1 1 calc GR . . . .
H48B H 0.2300 0.4934 0.9255 0.094 Uiso 1 1 calc GR . . . .
H48C H 0.2515 0.5566 0.9454 0.094 Uiso 1 1 calc GR . . . .
C61 C 1.01598(18) 0.45582(10) 0.72582(14) 0.0628(6) Uani 1 1 d . . . . .
H61 H 1.0077 0.4401 0.7675 0.075 Uiso 1 1 calc R . . . .
C65 C 1.03255(19) 0.53557(12) 0.65708(13) 0.0662(6) Uani 1 1 d . . . . .
H65 H 1.0354 0.5744 0.6520 0.079 Uiso 1 1 calc R . . . .
C66 C 1.0039(2) 0.55085(11) 0.77853(14) 0.0718(7) Uani 1 1 d . . . . .
H66A H 0.9240 0.5596 0.7778 0.108 Uiso 1 1 calc GR . . . .
H66B H 1.0466 0.5849 0.7755 0.108 Uiso 1 1 calc GR . . . .
H66C H 1.0321 0.5319 0.8200 0.108 Uiso 1 1 calc GR . . . .
C64 C 1.0426(2) 0.50152(14) 0.60299(14) 0.0744(7) Uani 1 1 d . . . . .
H64 H 1.0527 0.5175 0.5617 0.089 Uiso 1 1 calc R . . . .
C63 C 1.0380(2) 0.44415(15) 0.60888(16) 0.0849(9) Uani 1 1 d . . . . .
H63 H 1.0428 0.4212 0.5716 0.102 Uiso 1 1 calc R . . . .
C62 C 1.0260(2) 0.42096(13) 0.67096(18) 0.0826(8) Uani 1 1 d . . . . .
H62 H 1.0247 0.3821 0.6761 0.099 Uiso 1 1 calc R . . . .

loop_
_atom_site_aniso_label
_atom_site_aniso_U_11
_atom_site_aniso_U_22
_atom_site_aniso_U_33
_atom_site_aniso_U_23
_atom_site_aniso_U_13
_atom_site_aniso_U_12
N2 0.0210(6) 0.0180(6) 0.0237(6) -0.0010(4) 0.0041(4) 0.0026(4)
N1 0.0250(6) 0.0155(6) 0.0280(6) -0.0004(5) 0.0017(5) 0.0031(4)
N3 0.0211(6) 0.0249(6) 0.0274(6) -0.0016(5) 0.0039(5) 0.0015(5)
N4 0.0274(6) 0.0220(6) 0.0267(6) -0.0010(5) 0.0006(5) -0.0014(5)
C30 0.0237(7) 0.0204(7) 0.0296(7) -0.0007(6) 0.0035(6) 0.0005(5)
C49 0.0248(7) 0.0159(6) 0.0248(7) 0.0007(5) 0.0039(5) -0.0010(5)
C26 0.0235(7) 0.0221(7) 0.0274(7) 0.0007(6) 0.0007(6) -0.0013(5)
C25 0.0216(7) 0.0197(7) 0.0256(7) -0.0006(5) 0.0006(5) 0.0000(5)
C35 0.0234(7) 0.0192(7) 0.0271(7) -0.0002(5) 0.0040(5) -0.0023(5)
C31 0.0217(7) 0.0193(7) 0.0321(8) -0.0012(6) 0.0070(6) 0.0020(5)
C40 0.0289(7) 0.0176(7) 0.0300(7) 0.0048(6) 0.0049(6) 0.0029(6)
C36 0.0200(7) 0.0191(7) 0.0268(7) 0.0001(5) 0.0044(5) 0.0001(5)
C1 0.0274(7) 0.0211(7) 0.0249(7) 0.0010(6) 0.0054(6) 0.0007(6)
C2 0.0311(8) 0.0203(7) 0.0284(7) 0.0025(6) 0.0039(6) 0.0006(6)
C16 0.0315(8) 0.0157(7) 0.0291(7) -0.0031(6) 0.0014(6) -0.0024(6)
C6 0.0310(8) 0.0244(7) 0.0276(7) 0.0025(6) 0.0032(6) 0.0028(6)
C21 0.0339(8) 0.0175(7) 0.0298(7) -0.0043(6) 0.0028(6) -0.0007(6)
C27 0.0323(8) 0.0194(7) 0.0347(8) 0.0045(6) 0.0031(6) 0.0005(6)
C28 0.0327(8) 0.0192(7) 0.0415(9) 0.0011(6) 0.0059(7) 0.0060(6)
C7 0.0305(8) 0.0238(7) 0.0290(8) 0.0052(6) -0.0007(6) 0.0057(6)
C50 0.0206(7) 0.0318(8) 0.0396(9) 0.0026(7) 0.0016(6) 0.0007(6)
C34 0.0281(7) 0.0240(8) 0.0331(8) 0.0028(6) 0.0093(6) 0.0000(6)
C29 0.0267(7) 0.0243(8) 0.0376(8) -0.0019(6) 0.0093(6) 0.0027(6)
C52 0.0267(7) 0.0319(8) 0.0268(7) -0.0025(6) 0.0038(6) 0.0057(6)
C45 0.0358(8) 0.0201(7) 0.0330(8) 0.0014(6) 0.0034(6) 0.0031(6)
C17 0.0338(8) 0.0193(7) 0.0354(8) -0.0063(6) 0.0054(6) -0.0032(6)
C37 0.0245(7) 0.0249(7) 0.0320(8) 0.0022(6) 0.0013(6) -0.0003(6)
C32 0.0358(8) 0.0238(8) 0.0350(8) -0.0043(6) 0.0128(7) -0.0005(6)
C33 0.0412(9) 0.0301(8) 0.0300(8) -0.0005(6) 0.0153(7) -0.0004(7)
C41 0.0296(8) 0.0269(8) 0.0341(8) 0.0037(6) 0.0052(6) 0.0013(6)
C20 0.0455(9) 0.0225(7) 0.0284(8) -0.0017(6) 0.0000(7) 0.0019(7)
C8 0.0368(8) 0.0307(8) 0.0309(8) 0.0031(6) 0.0008(6) 0.0047(7)
C55 0.0414(9) 0.0299(8) 0.0253(7) -0.0041(6) 0.0027(6) 0.0033(7)
C12 0.0310(8) 0.0313(8) 0.0336(8) 0.0047(6) 0.0021(6) 0.0064(6)
C44 0.0478(10) 0.0321(9) 0.0293(8) -0.0006(7) 0.0071(7) 0.0048(7)
C51 0.0252(7) 0.0290(8) 0.0373(8) 0.0035(6) -0.0031(6) -0.0030(6)
C3 0.0435(9) 0.0205(8) 0.0377(9) 0.0003(6) -0.0004(7) -0.0040(6)
C5 0.0412(9) 0.0280(8) 0.0380(9) 0.0078(7) -0.0026(7) 0.0077(7)
C18 0.0288(8) 0.0285(8) 0.0466(9) -0.0108(7) 0.0049(7) 0.0018(6)
C10 0.0352(9) 0.0289(8) 0.0430(9) 0.0046(7) -0.0075(7) 0.0022(7)
C19 0.0367(9) 0.0291(8) 0.0391(9) -0.0087(7) -0.0019(7) 0.0083(7)
C9 0.0437(9) 0.0333(9) 0.0304(8) 0.0011(7) -0.0043(7) 0.0045(7)
C4 0.0538(10) 0.0177(8) 0.0466(10) 0.0068(7) 0.0003(8) 0.0020(7)
C11 0.0295(8) 0.0361(9) 0.0471(10) 0.0064(7) 0.0039(7) 0.0042(7)
C42 0.0309(8) 0.0356(9) 0.0447(9) 0.0068(7) 0.0119(7) -0.0015(7)
C22 0.0405(9) 0.0345(9) 0.0314(8) -0.0031(7) 0.0075(7) -0.0046(7)
C39 0.0463(10) 0.0307(9) 0.0401(9) 0.0040(7) 0.0186(7) -0.0039(7)
C53 0.0367(9) 0.0341(9) 0.0378(9) -0.0056(7) 0.0032(7) -0.0002(7)
C43 0.0443(10) 0.0361(9) 0.0382(9) 0.0054(7) 0.0160(7) 0.0065(7)
C24 0.0439(9) 0.0327(9) 0.0429(9) -0.0017(7) 0.0118(8) -0.0106(7)
C47 0.0319(9) 0.0512(11) 0.0396(9) -0.0021(8) 0.0016(7) -0.0095(8)
C46 0.0413(9) 0.0321(9) 0.0396(9) -0.0050(7) 0.0007(7) -0.0043(7)
C54 0.0469(10) 0.0370(9) 0.0359(9) 0.0021(7) 0.0137(7) 0.0049(8)
C56 0.0601(11) 0.0400(10) 0.0371(9) 0.0025(8) 0.0157(8) -0.0005(8)
B2 0.0221(8) 0.0202(8) 0.0215(7) -0.0006(6) 0.0036(6) -0.0003(6)
C58 0.0233(8) 0.0609(12) 0.0582(11) -0.0008(10) 0.0060(8) 0.0089(8)
C13 0.0413(10) 0.0603(12) 0.0380(9) -0.0014(9) 0.0096(8) 0.0061(9)
C59 0.0359(9) 0.0562(12) 0.0462(10) 0.0029(9) -0.0120(8) -0.0043(8)
B1 0.0242(8) 0.0213(8) 0.0226(7) -0.0010(6) 0.0008(6) 0.0000(6)
C38 0.0802(14) 0.0303(9) 0.0392(10) -0.0090(7) 0.0231(9) -0.0077(9)
C23 0.0446(10) 0.0579(12) 0.0487(11) -0.0091(9) -0.0077(8) 0.0158(9)
C15 0.0486(11) 0.0693(14) 0.0368(10) -0.0049(9) 0.0117(8) -0.0048(10)
C14 0.0449(11) 0.0477(11) 0.0574(12) 0.0060(9) -0.0134(9) -0.0067(9)
C60 0.0302(9) 0.0641(14) 0.0709(14) 0.0154(11) 0.0067(9) 0.0025(9)
C57 0.0986(17) 0.0394(11) 0.0445(11) -0.0154(9) 0.0144(11) -0.0156(11)
C48 0.0644(14) 0.0828(17) 0.0475(12) 0.0028(11) 0.0290(10) -0.0007(12)
C61 0.0467(12) 0.0573(14) 0.0862(17) 0.0062(12) 0.0153(11) -0.0071(10)
C65 0.0468(12) 0.0769(17) 0.0747(16) 0.0166(13) 0.0081(11) 0.0039(11)
C66 0.0683(15) 0.0656(16) 0.0830(17) 0.0080(13) 0.0158(13) 0.0130(12)
C64 0.0474(13) 0.107(2) 0.0678(16) -0.0011(15) 0.0042(11) -0.0121(13)
C63 0.0474(13) 0.116(3) 0.095(2) -0.0317(19) 0.0225(13) -0.0285(15)
C62 0.0589(15) 0.0699(17) 0.124(3) -0.0121(17) 0.0309(16) -0.0233(13)

loop_
_atom_type_symbol
_atom_type_description
_atom_type_scat_dispersion_real
_atom_type_scat_dispersion_imag
_atom_type_scat_source
C C 0.0181 0.0091 'International Tables Vol C Tables 4.2.6.8 and 6.1.1.4'
H H 0.0000 0.0000 'International Tables Vol C Tables 4.2.6.8 and 6.1.1.4'
B B 0.0090 0.0039 'International Tables Vol C Tables 4.2.6.8 and 6.1.1.4'
N N 0.0311 0.0180 'International Tables Vol C Tables 4.2.6.8 and 6.1.1.4'

loop_
_geom_angle_atom_site_label_1
_geom_angle_atom_site_label_2
_geom_angle_atom_site_label_3
_geom_angle
_geom_angle_site_symmetry_1
_geom_angle_site_symmetry_3
_geom_angle_publ_flag
N1 N2 C36 113.03(10) . . ?
B2 N2 N1 126.69(11) . . ?
B2 N2 C36 120.05(11) . . ?
B1 N1 N2 109.46(11) . . ?
C49 N3 C50 109.76(12) . . ?
C49 N3 C52 121.61(12) . . ?
C50 N3 C52 128.60(12) . . ?
C49 N4 C55 121.23(12) . . ?
C49 N4 C51 109.54(12) . . ?
C51 N4 C55 128.94(13) . . ?
C25 C30 C31 117.67(12) . . ?
C29 C30 C25 120.49(13) . . ?
C29 C30 C31 121.81(13) . . ?
N3 C49 N4 107.03(12) . . ?
N3 C49 B2 130.90(12) . . ?
N4 C49 B2 121.62(12) . . ?
C25 C26 C40 124.85(13) . . ?
C27 C26 C25 120.10(13) . . ?
C27 C26 C40 114.88(13) . . ?
C30 C25 B2 114.43(12) . . ?
C26 C25 C30 117.88(13) . . ?
C26 C25 B2 127.48(13) . . ?
C36 C35 H35 107.8 . . ?
C36 C35 B1 101.44(11) . . ?
C34 C35 H35 107.8 . . ?
C34 C35 C36 115.79(12) . . ?
C34 C35 B1 115.59(12) . . ?
B1 C35 H35 107.8 . . ?
C30 C31 C36 113.95(12) . . ?
C32 C31 C30 124.08(13) . . ?
C32 C31 C36 121.48(13) . . ?
C45 C40 C26 119.25(13) . . ?
C41 C40 C26 120.36(13) . . ?
C41 C40 C45 119.61(14) . . ?
N2 C36 C35 104.77(10) . . ?
N2 C36 C37 108.49(11) . . ?
C31 C36 N2 103.65(10) . . ?
C31 C36 C35 116.50(12) . . ?
C31 C36 C37 112.96(12) . . ?
C37 C36 C35 109.69(11) . . ?
C2 C1 B1 120.76(12) . . ?
C6 C1 C2 116.21(13) . . ?
C6 C1 B1 122.99(13) . . ?
C1 C2 C16 123.19(13) . . ?
C3 C2 C1 121.25(14) . . ?
C3 C2 C16 115.49(13) . . ?
C21 C16 C2 120.14(13) . . ?
C21 C16 C17 118.90(14) . . ?
C17 C16 C2 120.58(13) . . ?
C1 C6 C7 125.22(13) . . ?
C5 C6 C1 121.00(14) . . ?
C5 C6 C7 113.77(13) . . ?
C16 C21 C22 121.92(14) . . ?
C20 C21 C16 119.27(14) . . ?
C20 C21 C22 118.72(14) . . ?
C26 C27 H27 119.4 . . ?
C28 C27 C26 121.12(14) . . ?
C28 C27 H27 119.4 . . ?
C27 C28 H28 120.2 . . ?
C27 C28 C29 119.51(14) . . ?
C29 C28 H28 120.2 . . ?
C8 C7 C6 120.51(14) . . ?
C12 C7 C6 119.41(14) . . ?
C12 C7 C8 119.34(14) . . ?
N3 C50 C58 125.05(15) . . ?
C51 C50 N3 106.65(13) . . ?
C51 C50 C58 128.29(15) . . ?
C35 C34 C39 116.90(13) . . ?
C33 C34 C35 121.72(14) . . ?
C33 C34 C39 121.34(14) . . ?
C30 C29 H29 119.6 . . ?
C28 C29 C30 120.78(14) . . ?
C28 C29 H29 119.6 . . ?
N3 C52 H52 106.7 . . ?
N3 C52 C53 110.36(13) . . ?
N3 C52 C54 111.91(13) . . ?
C53 C52 H52 106.7 . . ?
C53 C52 C54 113.99(13) . . ?
C54 C52 H52 106.7 . . ?
C40 C45 C46 121.03(14) . . ?
C44 C45 C40 119.16(15) . . ?
C44 C45 C46 119.74(15) . . ?
C16 C17 C24 122.66(14) . . ?
C18 C17 C16 119.36(15) . . ?
C18 C17 C24 117.87(15) . . ?
C36 C37 H37A 109.5 . . ?
C36 C37 H37B 109.5 . . ?
C36 C37 H37C 109.5 . . ?
H37A C37 H37B 109.5 . . ?
H37A C37 H37C 109.5 . . ?
H37B C37 H37C 109.5 . . ?
C31 C32 C33 120.28(14) . . ?
C31 C32 C38 123.69(15) . . ?
C33 C32 C38 116.01(14) . . ?
C34 C33 C32 123.46(14) . . ?
C34 C33 H33 118.3 . . ?
C32 C33 H33 118.3 . . ?
C40 C41 C47 120.93(14) . . ?
C42 C41 C40 119.19(15) . . ?
C42 C41 C47 119.86(15) . . ?
C21 C20 H20 118.7 . . ?
C19 C20 C21 122.51(15) . . ?
C19 C20 H20 118.7 . . ?
C7 C8 C15 121.02(15) . . ?
C9 C8 C7 119.23(15) . . ?
C9 C8 C15 119.74(15) . . ?
N4 C55 H55 106.6 . . ?
N4 C55 C56 110.64(13) . . ?
N4 C55 C57 112.56(15) . . ?
C56 C55 H55 106.6 . . ?
C56 C55 C57 113.26(15) . . ?
C57 C55 H55 106.6 . . ?
C7 C12 C13 120.51(15) . . ?
C11 C12 C7 119.42(15) . . ?
C11 C12 C13 120.05(15) . . ?
C45 C44 H44 119.0 . . ?
C43 C44 C45 122.05(15) . . ?
C43 C44 H44 119.0 . . ?
N4 C51 C59 124.76(15) . . ?
C50 C51 N4 107.00(13) . . ?
C50 C51 C59 128.24(15) . . ?
C2 C3 H3 119.4 . . ?
C4 C3 C2 121.21(15) . . ?
C4 C3 H3 119.4 . . ?
C6 C5 H5 119.3 . . ?
C4 C5 C6 121.50(15) . . ?
C4 C5 H5 119.3 . . ?
C17 C18 H18 118.8 . . ?
C17 C18 C19 122.36(15) . . ?
C19 C18 H18 118.8 . . ?
C9 C10 C14 120.93(17) . . ?
C11 C10 C9 117.98(15) . . ?
C11 C10 C14 121.08(17) . . ?
C20 C19 C18 117.58(15) . . ?
C20 C19 C23 120.59(17) . . ?
C18 C19 C23 121.78(17) . . ?
C8 C9 H9 119.0 . . ?
C10 C9 C8 122.09(15) . . ?
C10 C9 H9 119.0 . . ?
C3 C4 H4 120.6 . . ?
C5 C4 C3 118.83(15) . . ?
C5 C4 H4 120.6 . . ?
C12 C11 H11 119.1 . . ?
C10 C11 C12 121.89(16) . . ?
C10 C11 H11 119.1 . . ?
C41 C42 H42 119.0 . . ?
C43 C42 C41 121.94(16) . . ?
C43 C42 H42 119.0 . . ?
C21 C22 H22A 109.5 . . ?
C21 C22 H22B 109.5 . . ?
C21 C22 H22C 109.5 . . ?
H22A C22 H22B 109.5 . . ?
H22A C22 H22C 109.5 . . ?
H22B C22 H22C 109.5 . . ?
C34 C39 H39A 109.5 . . ?
C34 C39 H39B 109.5 . . ?
C34 C39 H39C 109.5 . . ?
H39A C39 H39B 109.5 . . ?
H39A C39 H39C 109.5 . . ?
H39B C39 H39C 109.5 . . ?
C52 C53 H53A 109.5 . . ?
C52 C53 H53B 109.5 . . ?
C52 C53 H53C 109.5 . . ?
H53A C53 H53B 109.5 . . ?
H53A C53 H53C 109.5 . . ?
H53B C53 H53C 109.5 . . ?
C44 C43 C42 118.04(15) . . ?
C44 C43 C48 121.23(17) . . ?
C42 C43 C48 120.73(18) . . ?
C17 C24 H24A 109.5 . . ?
C17 C24 H24B 109.5 . . ?
C17 C24 H24C 109.5 . . ?
H24A C24 H24B 109.5 . . ?
H24A C24 H24C 109.5 . . ?
H24B C24 H24C 109.5 . . ?
C41 C47 H47A 109.5 . . ?
C41 C47 H47B 109.5 . . ?
C41 C47 H47C 109.5 . . ?
H47A C47 H47B 109.5 . . ?
H47A C47 H47C 109.5 . . ?
H47B C47 H47C 109.5 . . ?
C45 C46 H46A 109.5 . . ?
C45 C46 H46B 109.5 . . ?
C45 C46 H46C 109.5 . . ?
H46A C46 H46B 109.5 . . ?
H46A C46 H46C 109.5 . . ?
H46B C46 H46C 109.5 . . ?
C52 C54 H54A 109.5 . . ?
C52 C54 H54B 109.5 . . ?
C52 C54 H54C 109.5 . . ?
H54A C54 H54B 109.5 . . ?
H54A C54 H54C 109.5 . . ?
H54B C54 H54C 109.5 . . ?
C55 C56 H56A 109.5 . . ?
C55 C56 H56B 109.5 . . ?
C55 C56 H56C 109.5 . . ?
H56A C56 H56B 109.5 . . ?
H56A C56 H56C 109.5 . . ?
H56B C56 H56C 109.5 . . ?
N2 B2 C49 115.37(12) . . ?
N2 B2 C25 118.12(12) . . ?
C25 B2 C49 123.42(12) . . ?
C50 C58 H58A 109.5 . . ?
C50 C58 H58B 109.5 . . ?
C50 C58 H58C 109.5 . . ?
H58A C58 H58B 109.5 . . ?
H58A C58 H58C 109.5 . . ?
H58B C58 H58C 109.5 . . ?
C12 C13 H13A 109.5 . . ?
C12 C13 H13B 109.5 . . ?
C12 C13 H13C 109.5 . . ?
H13A C13 H13B 109.5 . . ?
H13A C13 H13C 109.5 . . ?
H13B C13 H13C 109.5 . . ?
C51 C59 H59A 109.5 . . ?
C51 C59 H59B 109.5 . . ?
C51 C59 H59C 109.5 . . ?
H59A C59 H59B 109.5 . . ?
H59A C59 H59C 109.5 . . ?
H59B C59 H59C 109.5 . . ?
N1 B1 C35 110.52(12) . . ?
N1 B1 C1 122.95(13) . . ?
C1 B1 C35 126.26(12) . . ?
C32 C38 H38A 109.5 . . ?
C32 C38 H38B 109.5 . . ?
C32 C38 H38C 109.5 . . ?
H38A C38 H38B 109.5 . . ?
H38A C38 H38C 109.5 . . ?
H38B C38 H38C 109.5 . . ?
C19 C23 H23A 109.5 . . ?
C19 C23 H23B 109.5 . . ?
C19 C23 H23C 109.5 . . ?
H23A C23 H23B 109.5 . . ?
H23A C23 H23C 109.5 . . ?
H23B C23 H23C 109.5 . . ?
C8 C15 H15A 109.5 . . ?
C8 C15 H15B 109.5 . . ?
C8 C15 H15C 109.5 . . ?
H15A C15 H15B 109.5 . . ?
H15A C15 H15C 109.5 . . ?
H15B C15 H15C 109.5 . . ?
C10 C14 H14A 109.5 . . ?
C10 C14 H14B 109.5 . . ?
C10 C14 H14C 109.5 . . ?
H14A C14 H14B 109.5 . . ?
H14A C14 H14C 109.5 . . ?
H14B C14 H14C 109.5 . . ?
C61 C60 C65 118.7(2) . . ?
C61 C60 C66 120.3(2) . . ?
C65 C60 C66 120.9(2) . . ?
C55 C57 H57A 109.5 . . ?
C55 C57 H57B 109.5 . . ?
C55 C57 H57C 109.5 . . ?
H57A C57 H57B 109.5 . . ?
H57A C57 H57C 109.5 . . ?
H57B C57 H57C 109.5 . . ?
C43 C48 H48A 109.5 . . ?
C43 C48 H48B 109.5 . . ?
C43 C48 H48C 109.5 . . ?
H48A C48 H48B 109.5 . . ?
H48A C48 H48C 109.5 . . ?
H48B C48 H48C 109.5 . . ?
C60 C61 H61 119.7 . . ?
C60 C61 C62 120.7(3) . . ?
C62 C61 H61 119.7 . . ?
C60 C65 H65 119.6 . . ?
C64 C65 C60 120.9(3) . . ?
C64 C65 H65 119.6 . . ?
C60 C66 H66A 109.5 . . ?
C60 C66 H66B 109.5 . . ?
C60 C66 H66C 109.5 . . ?
H66A C66 H66B 109.5 . . ?
H66A C66 H66C 109.5 . . ?
H66B C66 H66C 109.5 . . ?
C65 C64 H64 119.6 . . ?
C65 C64 C63 120.9(3) . . ?
C63 C64 H64 119.6 . . ?
C64 C63 H63 120.5 . . ?
C64 C63 C62 119.0(3) . . ?
C62 C63 H63 120.5 . . ?
C61 C62 H62 120.1 . . ?
C63 C62 C61 119.9(3) . . ?
C63 C62 H62 120.1 . . ?

loop_
_geom_bond_atom_site_label_1
_geom_bond_atom_site_label_2
_geom_bond_distance
_geom_bond_site_symmetry_2
_geom_bond_publ_flag
N2 N1 1.4091(16) . ?
N2 C36 1.5235(17) . ?
N2 B2 1.384(2) . ?
N1 B1 1.379(2) . ?
N3 C49 1.3390(18) . ?
N3 C50 1.3951(19) . ?
N3 C52 1.4837(19) . ?
N4 C49 1.3458(19) . ?
N4 C55 1.4906(19) . ?
N4 C51 1.391(2) . ?
C30 C25 1.422(2) . ?
C30 C31 1.486(2) . ?
C30 C29 1.387(2) . ?
C49 B2 1.592(2) . ?
C26 C25 1.406(2) . ?
C26 C40 1.506(2) . ?
C26 C27 1.399(2) . ?
C25 B2 1.574(2) . ?
C35 H35 0.9800 . ?
C35 C36 1.5472(19) . ?
C35 C34 1.494(2) . ?
C35 B1 1.641(2) . ?
C31 C36 1.5202(19) . ?
C31 C32 1.348(2) . ?
C40 C45 1.404(2) . ?
C40 C41 1.401(2) . ?
C36 C37 1.529(2) . ?
C1 C2 1.423(2) . ?
C1 C6 1.416(2) . ?
C1 B1 1.597(2) . ?
C2 C16 1.502(2) . ?
C2 C3 1.394(2) . ?
C16 C21 1.409(2) . ?
C16 C17 1.413(2) . ?
C6 C7 1.504(2) . ?
C6 C5 1.398(2) . ?
C21 C20 1.392(2) . ?
C21 C22 1.501(2) . ?
C27 H27 0.9300 . ?
C27 C28 1.379(2) . ?
C28 H28 0.9300 . ?
C28 C29 1.384(2) . ?
C7 C8 1.404(2) . ?
C7 C12 1.403(2) . ?
C50 C51 1.352(2) . ?
C50 C58 1.493(2) . ?
C34 C33 1.334(2) . ?
C34 C39 1.499(2) . ?
C29 H29 0.9300 . ?
C52 H52 0.9800 . ?
C52 C53 1.514(2) . ?
C52 C54 1.519(2) . ?
C45 C44 1.395(2) . ?
C45 C46 1.507(2) . ?
C17 C18 1.389(2) . ?
C17 C24 1.507(2) . ?
C37 H37A 0.9600 . ?
C37 H37B 0.9600 . ?
C37 H37C 0.9600 . ?
C32 C33 1.459(2) . ?
C32 C38 1.508(2) . ?
C33 H33 0.9300 . ?
C41 C42 1.397(2) . ?
C41 C47 1.506(2) . ?
C20 H20 0.9300 . ?
C20 C19 1.383(2) . ?
C8 C9 1.393(2) . ?
C8 C15 1.502(2) . ?
C55 H55 0.9800 . ?
C55 C56 1.508(2) . ?
C55 C57 1.514(3) . ?
C12 C11 1.394(2) . ?
C12 C13 1.501(2) . ?
C44 H44 0.9300 . ?
C44 C43 1.384(3) . ?
C51 C59 1.495(2) . ?
C3 H3 0.9300 . ?
C3 C4 1.379(2) . ?
C5 H5 0.9300 . ?
C5 C4 1.377(3) . ?
C18 H18 0.9300 . ?
C18 C19 1.389(3) . ?
C10 C9 1.385(3) . ?
C10 C11 1.385(3) . ?
C10 C14 1.510(2) . ?
C19 C23 1.508(2) . ?
C9 H9 0.9300 . ?
C4 H4 0.9300 . ?
C11 H11 0.9300 . ?
C42 H42 0.9300 . ?
C42 C43 1.386(3) . ?
C22 H22A 0.9600 . ?
C22 H22B 0.9600 . ?
C22 H22C 0.9600 . ?
C39 H39A 0.9600 . ?
C39 H39B 0.9600 . ?
C39 H39C 0.9600 . ?
C53 H53A 0.9600 . ?
C53 H53B 0.9600 . ?
C53 H53C 0.9600 . ?
C43 C48 1.514(2) . ?
C24 H24A 0.9600 . ?
C24 H24B 0.9600 . ?
C24 H24C 0.9600 . ?
C47 H47A 0.9600 . ?
C47 H47B 0.9600 . ?
C47 H47C 0.9600 . ?
C46 H46A 0.9600 . ?
C46 H46B 0.9600 . ?
C46 H46C 0.9600 . ?
C54 H54A 0.9600 . ?
C54 H54B 0.9600 . ?
C54 H54C 0.9600 . ?
C56 H56A 0.9600 . ?
C56 H56B 0.9600 . ?
C56 H56C 0.9600 . ?
C58 H58A 0.9600 . ?
C58 H58B 0.9600 . ?
C58 H58C 0.9600 . ?
C13 H13A 0.9600 . ?
C13 H13B 0.9600 . ?
C13 H13C 0.9600 . ?
C59 H59A 0.9600 . ?
C59 H59B 0.9600 . ?
C59 H59C 0.9600 . ?
C38 H38A 0.9600 . ?
C38 H38B 0.9600 . ?
C38 H38C 0.9600 . ?
C23 H23A 0.9600 . ?
C23 H23B 0.9600 . ?
C23 H23C 0.9600 . ?
C15 H15A 0.9600 . ?
C15 H15B 0.9600 . ?
C15 H15C 0.9600 . ?
C14 H14A 0.9600 . ?
C14 H14B 0.9600 . ?
C14 H14C 0.9600 . ?
C60 C61 1.372(3) . ?
C60 C65 1.378(3) . ?
C60 C66 1.517(4) . ?
C57 H57A 0.9600 . ?
C57 H57B 0.9600 . ?
C57 H57C 0.9600 . ?
C48 H48A 0.9600 . ?
C48 H48B 0.9600 . ?
C48 H48C 0.9600 . ?
C61 H61 0.9300 . ?
C61 C62 1.392(4) . ?
C65 H65 0.9300 . ?
C65 C64 1.368(4) . ?
C66 H66A 0.9600 . ?
C66 H66B 0.9600 . ?
C66 H66C 0.9600 . ?
C64 H64 0.9300 . ?
C64 C63 1.372(4) . ?
C63 H63 0.9300 . ?
C63 C62 1.382(4) . ?
C62 H62 0.9300 . ?
